data_7106525
loop_
_publ_author_name
'Oleksandr Hietsoi'
'Cristina Dubceac'
'Alexander S. Filatov'
'Marina A. Petrukhina'

_publ_section_title
;
 Insulated copper(I) 'wires': structural variations and photoluminescence
;
_journal_name_full Chem.Commun.
_journal_page_first 6939
_journal_paper_doi 10.1039/c1cc11000d
_journal_volume 47
_journal_year 2011
_chemical_formula_moiety 'C16 H23 Cu O2'
_chemical_formula_sum 'C16 H23 Cu O2'
_chemical_formula_weight 310.88
_chemical_name_systematic
;
2,4,6-triisopropylbenzoato-O,O'-copper(I)
;
_space_group_IT_number 60
_symmetry_cell_setting orthorhombic
_symmetry_Int_Tables_number 60
_symmetry_space_group_name_Hall '-P 2n 2ab'
_symmetry_space_group_name_H-M 'P b c n'
_atom_sites_solution_hydrogens geom
_atom_sites_solution_primary direct
_atom_sites_solution_secondary difmap
_audit_creation_method SHELXL-97
_cell_angle_alpha 90.00
_cell_angle_beta 90.00
_cell_angle_gamma 90.00
_cell_formula_units_Z 8
_cell_length_a 34.687(3)
_cell_length_b 10.2092(8)
_cell_length_c 8.5888(7)
_cell_measurement_reflns_used 7115
_cell_measurement_temperature 100(2)
_cell_measurement_theta_max 28.28
_cell_measurement_theta_min 2.66
_cell_volume 3041.5(4)
_computing_cell_refinement 'SAINT Ver. 6.22 (Bruker-AXS, 2003)'
_computing_data_collection 'SMART Ver. 5.622 (Bruker-AXS, 2003)'
_computing_data_reduction 'SAINT Ver. 6.22'
_computing_molecular_graphics 'SHELXTL Ver. 6.14'
_computing_publication_material 'SHELXTL Ver. 6.14'
_computing_structure_refinement 'SHELXTL Ver. 6.14'
_computing_structure_solution 'SHELXTL Ver. 6.14 (Bruker-AXS, 2003)'
_diffrn_ambient_temperature 100(2)
_diffrn_measured_fraction_theta_full 0.999
_diffrn_measured_fraction_theta_max 0.961
_diffrn_measurement_device_type 'Bruker SMART APEX CCD area-detector'
_diffrn_measurement_method '0.30\% \w scans'
_diffrn_radiation_monochromator graphite
_diffrn_radiation_source 'fine-focus sealed tube'
_diffrn_radiation_type Mo-K\a
_diffrn_radiation_wavelength 0.71073
_diffrn_reflns_av_R_equivalents 0.0396
_diffrn_reflns_av_sigmaI/netI 0.0268
_diffrn_reflns_limit_h_max 43
_diffrn_reflns_limit_h_min -45
_diffrn_reflns_limit_k_max 13
_diffrn_reflns_limit_k_min -13
_diffrn_reflns_limit_l_max 11
_diffrn_reflns_limit_l_min -11
_diffrn_reflns_number 24294
_diffrn_reflns_theta_full 25.00
_diffrn_reflns_theta_max 28.28
_diffrn_reflns_theta_min 2.08
_diffrn_standards_number 0
_exptl_absorpt_coefficient_mu 1.432
_exptl_absorpt_correction_T_max 0.9190
_exptl_absorpt_correction_T_min 0.6342
_exptl_absorpt_correction_type multi-scan
_exptl_absorpt_process_details
;
SADABS (Bruker-AXS, 2003)
;
_exptl_crystal_colour colorless
_exptl_crystal_density_diffrn 1.358
_exptl_crystal_density_method 'not measured'
_exptl_crystal_description plate
_exptl_crystal_F_000 1312
_exptl_crystal_size_max 0.27
_exptl_crystal_size_mid 0.22
_exptl_crystal_size_min 0.06
_refine_diff_density_max 1.247
_refine_diff_density_min -0.367
_refine_diff_density_rms 0.071
_refine_ls_extinction_method none
_refine_ls_goodness_of_fit_ref 1.086
_refine_ls_hydrogen_treatment noref
_refine_ls_matrix_type full
_refine_ls_number_parameters 180
_refine_ls_number_reflns 3638
_refine_ls_number_restraints 0
_refine_ls_restrained_S_all 1.086
_refine_ls_R_factor_all 0.0425
_refine_ls_R_factor_gt 0.0375
_refine_ls_shift/su_max 0.000
_refine_ls_shift/su_mean 0.000
_refine_ls_structure_factor_coef Fsqd
_refine_ls_weighting_details 'calc w=1/[\s^2^(Fo^2^)+(0.0497P)^2^+2.0519P] where P=(Fo^2^+2Fc^2^)/3'
_refine_ls_weighting_scheme calc
_refine_ls_wR_factor_gt 0.0966
_refine_ls_wR_factor_ref 0.1003
_reflns_number_gt 3228
_reflns_number_total 3638
_reflns_threshold_expression I>2\s(I)
_cod_data_source_file c1cc11000d.txt
_cod_data_source_block 2
_cod_original_sg_symbol_Hall '-P 2n 2ab '
_cod_original_sg_symbol_H-M 'P b c n '
_cod_database_code 7106525

loop_
_symmetry_equiv_pos_as_xyz
'x, y, z'
'-x+1/2, -y+1/2, z+1/2'
'-x, y, -z+1/2'
'x+1/2, -y+1/2, -z'
'-x, -y, -z'
'x-1/2, y-1/2, -z-1/2'
'x, -y, z-1/2'
'-x-1/2, y-1/2, z'

loop_
_atom_site_label
_atom_site_type_symbol
_atom_site_fract_x
_atom_site_fract_y
_atom_site_fract_z
_atom_site_U_iso_or_equiv
_atom_site_adp_type
_atom_site_occupancy
_atom_site_symmetry_multiplicity
_atom_site_calc_flag
_atom_site_refinement_flags
_atom_site_disorder_assembly
_atom_site_disorder_group
Cu1 Cu 0.5000 0.68863(3) 1.2500 0.01862(11) Uani 1 2 d S . .
Cu2 Cu 0.5000 0.5000 1.0000 0.02110(11) Uani 1 2 d S . .
O1 O 0.45285(3) 0.71684(13) 1.15773(15) 0.0225(3) Uani 1 1 d . . .
O2 O 0.45431(4) 0.58472(12) 0.94969(15) 0.0234(3) Uani 1 1 d . . .
C1 C 0.43950(5) 0.67412(16) 1.0311(2) 0.0168(3) Uani 1 1 d . . .
C2 C 0.40299(5) 0.73582(16) 0.9716(2) 0.0164(3) Uani 1 1 d . . .
C3 C 0.36854(5) 0.72283(17) 1.0565(2) 0.0174(3) Uani 1 1 d . . .
C4 C 0.33503(5) 0.77600(17) 0.9927(2) 0.0195(4) Uani 1 1 d . . .
H4 H 0.3114 0.7664 1.0478 0.023 Uiso 1 1 calc R . .
C5 C 0.33490(5) 0.84263(17) 0.8514(2) 0.0176(3) Uani 1 1 d . . .
C6 C 0.36974(5) 0.85881(17) 0.77353(19) 0.0176(3) Uani 1 1 d . . .
H6 H 0.3702 0.9070 0.6789 0.021 Uiso 1 1 calc R . .
C7 C 0.40412(5) 0.80593(16) 0.8310(2) 0.0163(3) Uani 1 1 d . . .
C8 C 0.36640(5) 0.65258(19) 1.2132(2) 0.0205(4) Uani 1 1 d . . .
H8 H 0.3933 0.6328 1.2476 0.025 Uiso 1 1 calc R . .
C9 C 0.34780(7) 0.7406(2) 1.3355(2) 0.0338(5) Uani 1 1 d . . .
H9A H 0.3612 0.8251 1.3381 0.051 Uiso 1 1 calc R . .
H9B H 0.3496 0.6987 1.4378 0.051 Uiso 1 1 calc R . .
H9C H 0.3206 0.7547 1.3090 0.051 Uiso 1 1 calc R . .
C10 C 0.34464(8) 0.5232(2) 1.1988(3) 0.0379(5) Uani 1 1 d . . .
H10A H 0.3434 0.4806 1.3010 0.057 Uiso 1 1 calc R . .
H10B H 0.3581 0.4659 1.1251 0.057 Uiso 1 1 calc R . .
H10C H 0.3184 0.5401 1.1613 0.057 Uiso 1 1 calc R . .
C11 C 0.29791(5) 0.89312(18) 0.7777(2) 0.0191(4) Uani 1 1 d . . .
H11 H 0.3053 0.9559 0.6934 0.023 Uiso 1 1 calc R . .
C12 C 0.27176(5) 0.9660(2) 0.8912(2) 0.0269(4) Uani 1 1 d . . .
H12A H 0.2645 0.9073 0.9767 0.040 Uiso 1 1 calc R . .
H12B H 0.2485 0.9952 0.8367 0.040 Uiso 1 1 calc R . .
H12C H 0.2855 1.0421 0.9331 0.040 Uiso 1 1 calc R . .
C13 C 0.27595(6) 0.7800(2) 0.7017(3) 0.0277(4) Uani 1 1 d . . .
H13A H 0.2929 0.7345 0.6282 0.041 Uiso 1 1 calc R . .
H13B H 0.2535 0.8145 0.6459 0.041 Uiso 1 1 calc R . .
H13C H 0.2674 0.7186 0.7822 0.041 Uiso 1 1 calc R . .
C14 C 0.44134(5) 0.82782(18) 0.7405(2) 0.0209(4) Uani 1 1 d . . .
H14 H 0.4633 0.8013 0.8090 0.025 Uiso 1 1 calc R . .
C15 C 0.44244(7) 0.7418(2) 0.5960(3) 0.0404(5) Uani 1 1 d . . .
H15A H 0.4388 0.6500 0.6261 0.061 Uiso 1 1 calc R . .
H15B H 0.4674 0.7518 0.5441 0.061 Uiso 1 1 calc R . .
H15C H 0.4218 0.7682 0.5246 0.061 Uiso 1 1 calc R . .
C16 C 0.44701(6) 0.9715(2) 0.6972(3) 0.0321(5) Uani 1 1 d . . .
H16A H 0.4722 0.9826 0.6471 0.048 Uiso 1 1 calc R . .
H16B H 0.4459 1.0254 0.7916 0.048 Uiso 1 1 calc R . .
H16C H 0.4266 0.9988 0.6253 0.048 Uiso 1 1 calc R . .

loop_
_atom_site_aniso_label
_atom_site_aniso_U_11
_atom_site_aniso_U_22
_atom_site_aniso_U_33
_atom_site_aniso_U_23
_atom_site_aniso_U_13
_atom_site_aniso_U_12
Cu1 0.01416(17) 0.02243(18) 0.01927(18) 0.000 -0.00441(11) 0.000
Cu2 0.01674(18) 0.01881(18) 0.0278(2) -0.00225(12) -0.00374(12) 0.00672(10)
O1 0.0183(6) 0.0264(7) 0.0228(6) -0.0032(5) -0.0062(5) 0.0043(5)
O2 0.0197(6) 0.0228(6) 0.0277(7) -0.0036(5) -0.0049(5) 0.0078(5)
C1 0.0149(8) 0.0152(8) 0.0203(8) 0.0044(6) -0.0012(6) -0.0006(6)
C2 0.0142(8) 0.0156(8) 0.0192(8) -0.0009(6) -0.0032(6) 0.0014(6)
C3 0.0161(8) 0.0180(8) 0.0182(8) 0.0013(6) -0.0021(6) 0.0015(6)
C4 0.0140(8) 0.0217(9) 0.0229(9) 0.0023(7) 0.0010(6) 0.0016(6)
C5 0.0149(8) 0.0171(8) 0.0209(8) 0.0005(6) -0.0026(6) 0.0012(6)
C6 0.0187(8) 0.0173(8) 0.0167(8) 0.0022(6) -0.0013(6) 0.0021(6)
C7 0.0157(8) 0.0152(8) 0.0180(8) -0.0007(6) 0.0003(6) 0.0008(6)
C8 0.0172(8) 0.0242(9) 0.0202(8) 0.0055(7) -0.0001(7) 0.0038(7)
C9 0.0475(13) 0.0348(11) 0.0192(9) 0.0019(8) 0.0015(9) 0.0093(9)
C10 0.0571(15) 0.0273(10) 0.0294(11) 0.0098(9) -0.0071(10) -0.0085(10)
C11 0.0146(8) 0.0209(9) 0.0217(8) 0.0041(7) -0.0039(6) 0.0015(6)
C12 0.0226(9) 0.0295(10) 0.0285(10) 0.0003(8) -0.0046(8) 0.0100(8)
C13 0.0215(9) 0.0248(9) 0.0367(11) -0.0013(8) -0.0077(8) 0.0002(7)
C14 0.0154(8) 0.0239(9) 0.0232(9) 0.0040(7) 0.0015(6) 0.0022(7)
C15 0.0339(12) 0.0484(14) 0.0388(12) -0.0145(10) 0.0168(10) -0.0020(10)
C16 0.0243(10) 0.0297(10) 0.0423(12) 0.0097(9) 0.0066(9) -0.0010(8)

loop_
_atom_type_symbol
_atom_type_description
_atom_type_scat_dispersion_real
_atom_type_scat_dispersion_imag
_atom_type_scat_source
C C 0.0033 0.0016 'International Tables Vol C Tables 4.2.6.8 and 6.1.1.4'
H H 0.0000 0.0000 'International Tables Vol C Tables 4.2.6.8 and 6.1.1.4'
O O 0.0106 0.0060 'International Tables Vol C Tables 4.2.6.8 and 6.1.1.4'
Cu Cu 0.3201 1.2651 'International Tables Vol C Tables 4.2.6.8 and 6.1.1.4'

loop_
_geom_angle_atom_site_label_1
_geom_angle_atom_site_label_2
_geom_angle_atom_site_label_3
_geom_angle
_geom_angle_site_symmetry_1
_geom_angle_site_symmetry_3
_geom_angle_publ_flag
O1 Cu1 O1 161.99(8) 3_657 . yes
O1 Cu1 Cu2 115.16(4) 3_657 . yes
O1 Cu1 Cu2 77.52(4) . . yes
O1 Cu1 Cu2 77.52(4) 3_657 3_657 yes
O1 Cu1 Cu2 115.16(4) . 3_657 yes
Cu2 Cu1 Cu2 96.224(11) . 3_657 yes
O2 Cu2 O2 180.00(4) 5_667 . yes
O2 Cu2 Cu1 97.92(4) 5_667 . yes
O2 Cu2 Cu1 82.08(4) . . yes
O2 Cu2 Cu1 82.08(4) 5_667 5_667 yes
O2 Cu2 Cu1 97.92(4) . 5_667 yes
Cu1 Cu2 Cu1 180.0 . 5_667 yes
C1 O1 Cu1 130.11(12) . . yes
C1 O2 Cu2 123.82(12) . . yes
O2 C1 O1 125.48(16) . . ?
O2 C1 C2 117.26(15) . . ?
O1 C1 C2 117.26(15) . . ?
C7 C2 C3 121.19(15) . . ?
C7 C2 C1 118.84(15) . . ?
C3 C2 C1 119.96(15) . . ?
C4 C3 C2 117.88(15) . . ?
C4 C3 C8 119.23(15) . . ?
C2 C3 C8 122.89(15) . . ?
C5 C4 C3 122.38(16) . . ?
C5 C4 H4 118.8 . . ?
C3 C4 H4 118.8 . . ?
C4 C5 C6 118.34(15) . . ?
C4 C5 C11 122.13(15) . . ?
C6 C5 C11 119.49(15) . . ?
C5 C6 C7 121.68(16) . . ?
C5 C6 H6 119.2 . . ?
C7 C6 H6 119.2 . . ?
C6 C7 C2 118.43(15) . . ?
C6 C7 C14 119.08(15) . . ?
C2 C7 C14 122.49(15) . . ?
C9 C8 C10 110.88(17) . . ?
C9 C8 C3 110.52(15) . . ?
C10 C8 C3 111.08(16) . . ?
C9 C8 H8 108.1 . . ?
C10 C8 H8 108.1 . . ?
C3 C8 H8 108.1 . . ?
C8 C9 H9A 109.5 . . ?
C8 C9 H9B 109.5 . . ?
H9A C9 H9B 109.5 . . ?
C8 C9 H9C 109.5 . . ?
H9A C9 H9C 109.5 . . ?
H9B C9 H9C 109.5 . . ?
C8 C10 H10A 109.5 . . ?
C8 C10 H10B 109.5 . . ?
H10A C10 H10B 109.5 . . ?
C8 C10 H10C 109.5 . . ?
H10A C10 H10C 109.5 . . ?
H10B C10 H10C 109.5 . . ?
C5 C11 C12 113.62(15) . . ?
C5 C11 C13 110.00(15) . . ?
C12 C11 C13 110.17(16) . . ?
C5 C11 H11 107.6 . . ?
C12 C11 H11 107.6 . . ?
C13 C11 H11 107.6 . . ?
C11 C12 H12A 109.5 . . ?
C11 C12 H12B 109.5 . . ?
H12A C12 H12B 109.5 . . ?
C11 C12 H12C 109.5 . . ?
H12A C12 H12C 109.5 . . ?
H12B C12 H12C 109.5 . . ?
C11 C13 H13A 109.5 . . ?
C11 C13 H13B 109.5 . . ?
H13A C13 H13B 109.5 . . ?
C11 C13 H13C 109.5 . . ?
H13A C13 H13C 109.5 . . ?
H13B C13 H13C 109.5 . . ?
C15 C14 C7 110.66(16) . . ?
C15 C14 C16 110.69(17) . . ?
C7 C14 C16 112.00(15) . . ?
C15 C14 H14 107.8 . . ?
C7 C14 H14 107.8 . . ?
C16 C14 H14 107.8 . . ?
C14 C15 H15A 109.5 . . ?
C14 C15 H15B 109.5 . . ?
H15A C15 H15B 109.5 . . ?
C14 C15 H15C 109.5 . . ?
H15A C15 H15C 109.5 . . ?
H15B C15 H15C 109.5 . . ?
C14 C16 H16A 109.5 . . ?
C14 C16 H16B 109.5 . . ?
H16A C16 H16B 109.5 . . ?
C14 C16 H16C 109.5 . . ?
H16A C16 H16C 109.5 . . ?
H16B C16 H16C 109.5 . . ?

loop_
_geom_bond_atom_site_label_1
_geom_bond_atom_site_label_2
_geom_bond_distance
_geom_bond_site_symmetry_2
_geom_bond_publ_flag
Cu1 O1 1.8401(12) 3_657 yes
Cu1 O1 1.8401(12) . yes
Cu1 Cu2 2.8843(3) . yes
Cu1 Cu2 2.8843(3) 3_657 yes
Cu2 O2 1.8565(12) 5_667 yes
Cu2 O2 1.8565(12) . yes
Cu2 Cu1 2.8843(3) 5_667 yes
O1 C1 1.260(2) . yes
O2 C1 1.259(2) . yes
C1 C2 1.504(2) . ?
C2 C7 1.404(2) . ?
C2 C3 1.406(2) . ?
C3 C4 1.395(2) . ?
C3 C8 1.527(2) . ?
C4 C5 1.391(2) . ?
C4 H4 0.9500 . ?
C5 C6 1.391(2) . ?
C5 C11 1.521(2) . ?
C6 C7 1.399(2) . ?
C6 H6 0.9500 . ?
C7 C14 1.523(2) . ?
C8 C9 1.526(3) . ?
C8 C10 1.526(3) . ?
C8 H8 1.0000 . ?
C9 H9A 0.9800 . ?
C9 H9B 0.9800 . ?
C9 H9C 0.9800 . ?
C10 H10A 0.9800 . ?
C10 H10B 0.9800 . ?
C10 H10C 0.9800 . ?
C11 C12 1.525(3) . ?
C11 C13 1.529(3) . ?
C11 H11 1.0000 . ?
C12 H12A 0.9800 . ?
C12 H12B 0.9800 . ?
C12 H12C 0.9800 . ?
C13 H13A 0.9800 . ?
C13 H13B 0.9800 . ?
C13 H13C 0.9800 . ?
C14 C15 1.521(3) . ?
C14 C16 1.526(3) . ?
C14 H14 1.0000 . ?
C15 H15A 0.9800 . ?
C15 H15B 0.9800 . ?
C15 H15C 0.9800 . ?
C16 H16A 0.9800 . ?
C16 H16B 0.9800 . ?
C16 H16C 0.9800 . ?
